data_4070809
loop_
_publ_author_name
'Otero, Antonio'
'Fern\'andez-Baeza, Juan'
'Anti\~nolo, Antonio'
'Lara-S\'anchez, Agust\'in'
'Mart\'inez-Caballero, Emilia'
'Tejeda, Juan'
'S\'anchez-Barba, Luis F.'
'Alonso-Moreno, Carlos'
'L\'opez-Solera, Isabel'

_publ_section_title
;
 Scandium and Yttrium Complexes Supported by NNCp Heteroscorpionate
 Ligands: Synthesis, Structure, and Polymerization of
 &#x03F5;-Caprolactone
;
_journal_issue 5
_journal_name_full Organometallics
_journal_page_first 976
_journal_paper_doi 10.1021/om701033r
_journal_volume 27
_journal_year 2008
_chemical_formula_sum 'C43 H65 N4 Sc Si2'
_chemical_formula_weight 739.13
_chemical_name_systematic
; 
 ? 
;
_space_group_IT_number 2
_symmetry_cell_setting triclinic
_symmetry_space_group_name_Hall '-P 1'
_symmetry_space_group_name_H-M 'P -1'
_atom_sites_solution_hydrogens geom
_atom_sites_solution_primary direct
_atom_sites_solution_secondary difmap
_audit_creation_method SHELXL-97
_cell_angle_alpha 83.874(3)
_cell_angle_beta 70.672(3)
_cell_angle_gamma 67.402(2)
_cell_formula_units_Z 2
_cell_length_a 12.093(2)
_cell_length_b 12.191(2)
_cell_length_c 17.037(3)
_cell_measurement_temperature 200(2)
_cell_volume 2187.6(6)
_computing_cell_refinement 'Bruker SAINT'
_computing_data_collection 'Bruker APEX'
_computing_data_reduction 'Bruker SHELXTL'
_computing_molecular_graphics 'Bruker SHELXTL'
_computing_publication_material 'Bruker SHELXTL'
_computing_structure_refinement 'SHELXL-97 (Sheldrick, 1997)'
_computing_structure_solution 'SHELXS-97 (Sheldrick, 1990)'
_diffrn_ambient_temperature 200(2)
_diffrn_measured_fraction_theta_full 0.913
_diffrn_measured_fraction_theta_max 0.913
_diffrn_measurement_device_type 'CCD area detector'
_diffrn_measurement_method 'omega scan'
_diffrn_radiation_monochromator graphite
_diffrn_radiation_source 'fine-focus sealed tube'
_diffrn_radiation_type MoK\a
_diffrn_radiation_wavelength 0.71073
_diffrn_reflns_av_R_equivalents 0.0411
_diffrn_reflns_av_sigmaI/netI 0.0607
_diffrn_reflns_limit_h_max 11
_diffrn_reflns_limit_h_min -11
_diffrn_reflns_limit_k_max 11
_diffrn_reflns_limit_k_min -11
_diffrn_reflns_limit_l_max 13
_diffrn_reflns_limit_l_min -15
_diffrn_reflns_number 6581
_diffrn_reflns_theta_full 18.98
_diffrn_reflns_theta_max 18.98
_diffrn_reflns_theta_min 1.92
_exptl_absorpt_coefficient_mu 0.255
_exptl_absorpt_correction_T_max 1
_exptl_absorpt_correction_T_min 0.41712
_exptl_absorpt_correction_type Semi-empirical
_exptl_absorpt_process_details SADABS
_exptl_crystal_colour Prismatic
_exptl_crystal_density_diffrn 1.122
_exptl_crystal_density_method 'not measured'
_exptl_crystal_description Colourless
_exptl_crystal_F_000 800
_exptl_crystal_size_max 0.51
_exptl_crystal_size_mid 0.27
_exptl_crystal_size_min 0.12
_refine_diff_density_max 0.248
_refine_diff_density_min -0.262
_refine_diff_density_rms 0.043
_refine_ls_extinction_method none
_refine_ls_goodness_of_fit_ref 1.023
_refine_ls_hydrogen_treatment mixed
_refine_ls_matrix_type full
_refine_ls_number_parameters 474
_refine_ls_number_reflns 3211
_refine_ls_number_restraints 0
_refine_ls_restrained_S_all 1.023
_refine_ls_R_factor_all 0.0697
_refine_ls_R_factor_gt 0.0475
_refine_ls_shift/su_max 0.164
_refine_ls_shift/su_mean 0.007
_refine_ls_structure_factor_coef Fsqd
_refine_ls_weighting_details 'calc w=1/[\s^2^(Fo^2^)+(0.0709P)^2^+0.7097P] where P=(Fo^2^+2Fc^2^)/3'
_refine_ls_weighting_scheme calc
_refine_ls_wR_factor_gt 0.1166
_refine_ls_wR_factor_ref 0.1334
_reflns_number_gt 2358
_reflns_number_total 3211
_reflns_threshold_expression >2sigma(I)
_cod_data_source_file om701033r_si.cif
_cod_data_source_block compound_3
_cod_depositor_comments
;
The following automatic conversions were performed:

'_symmetry_cell_setting' value 'Triclinic' changed to 'triclinic'
according to /home/saulius/struct/CIF-dictionaries/cif_core.dic
dictionary named 'cif_core.dic' version 2.4.1 from 2010-06-29.

Automatic conversion script
Id: cif_fix_values 1715 2011-07-08 13:25:40Z adriana 
;
_cod_original_cell_volume 2187.4(7)
_cod_original_sg_symbol_H-M P-1
_cod_database_code 4070809

loop_
_symmetry_equiv_pos_as_xyz
'x, y, z'
'-x, -y, -z'

loop_
_atom_site_label
_atom_site_type_symbol
_atom_site_fract_x
_atom_site_fract_y
_atom_site_fract_z
_atom_site_U_iso_or_equiv
_atom_site_adp_type
_atom_site_occupancy
_atom_site_symmetry_multiplicity
_atom_site_calc_flag
_atom_site_refinement_flags
_atom_site_disorder_assembly
_atom_site_disorder_group
Sc1 Sc 0.51374(9) 1.19670(8) -0.19466(7) 0.0404(4) Uani 1 1 d . . .
Si1 Si 0.25347(15) 1.08336(14) -0.13507(12) 0.0515(6) Uani 1 1 d . . .
Si2 Si 0.83270(14) 0.97281(14) -0.23123(11) 0.0490(6) Uani 1 1 d . . .
C5 C 0.3597(4) 1.5175(5) -0.0283(4) 0.0326(14) Uani 1 1 d . . .
C1 C 0.3719(4) 1.4931(4) -0.2503(3) 0.0284(15) Uani 1 1 d . . .
C3 C 0.3910(4) 1.3278(5) -0.0150(4) 0.0339(15) Uani 1 1 d . . .
C7 C 0.3290(5) 1.6472(5) -0.0180(4) 0.0466(16) Uani 1 1 d . . .
H7A H 0.3178 1.6644 0.0384 0.070 Uiso 1 1 calc R . .
H7B H 0.2527 1.6921 -0.0310 0.070 Uiso 1 1 calc R . .
H7C H 0.3969 1.6683 -0.0549 0.070 Uiso 1 1 calc R . .
C9 C 0.7274(5) 1.5409(5) -0.2564(3) 0.0401(16) Uani 1 1 d . . .
H9 H 0.7889 1.5733 -0.2797 0.048 Uiso 1 1 calc R . .
C6 C 0.4027(5) 1.2081(5) 0.0221(4) 0.0532(18) Uani 1 1 d . . .
H6A H 0.4820 1.1497 -0.0083 0.080 Uiso 1 1 calc R . .
H6B H 0.3350 1.1876 0.0192 0.080 Uiso 1 1 calc R . .
H6C H 0.3985 1.2105 0.0792 0.080 Uiso 1 1 calc R . .
C2 C 0.4178(4) 1.5257(4) -0.1825(4) 0.0301(15) Uani 1 1 d . . .
H2 H 0.3680 1.6103 -0.1690 0.036 Uiso 1 1 calc R . .
C11 C 0.8670(5) 1.3282(5) -0.2237(4) 0.060(2) Uani 1 1 d . . .
H11A H 0.8523 1.2558 -0.2079 0.090 Uiso 1 1 calc R . .
H11B H 0.8952 1.3497 -0.1833 0.090 Uiso 1 1 calc R . .
H11C H 0.9304 1.3170 -0.2772 0.090 Uiso 1 1 calc R . .
C4 C 0.3551(4) 1.4325(5) 0.0294(4) 0.0366(15) Uani 1 1 d . . .
H4 H 0.3326 1.4419 0.0867 0.044 Uiso 1 1 calc R . .
C10 C 0.6025(5) 1.5967(5) -0.2438(3) 0.0345(15) Uani 1 1 d . . .
C12 C 0.5304(5) 1.7235(5) -0.2579(4) 0.0485(17) Uani 1 1 d . . .
H12A H 0.4522 1.7523 -0.2132 0.073 Uiso 1 1 calc R . .
H12B H 0.5133 1.7293 -0.3096 0.073 Uiso 1 1 calc R . .
H12C H 0.5793 1.7704 -0.2598 0.073 Uiso 1 1 calc R . .
C8 C 0.7474(5) 1.4250(5) -0.2278(4) 0.0370(16) Uani 1 1 d . . .
C25 C 0.5765(5) 1.3088(5) -0.3216(3) 0.0380(15) Uani 1 1 d . . .
H25 H 0.6385 1.3464 -0.3322 0.046 Uiso 1 1 calc R . .
C21 C 0.4455(5) 1.3662(4) -0.2848(3) 0.0296(14) Uani 1 1 d . . .
C22 C 0.3906(5) 1.2849(5) -0.2911(3) 0.0357(15) Uani 1 1 d . . .
H22 H 0.3000 1.3033 -0.2781 0.043 Uiso 1 1 calc R . .
C24 C 0.6030(5) 1.1953(5) -0.3491(3) 0.0457(17) Uani 1 1 d . . .
H24 H 0.6854 1.1407 -0.3829 0.055 Uiso 1 1 calc R . .
C23 C 0.4872(6) 1.1802(5) -0.3301(4) 0.0440(16) Uani 1 1 d . . .
H23 H 0.4754 1.1135 -0.3489 0.053 Uiso 1 1 calc R . .
C13 C 0.6942(5) 1.0943(5) -0.1701(4) 0.0474(16) Uani 1 1 d . . .
H13A H 0.7263 1.1536 -0.1641 0.057 Uiso 1 1 calc R . .
H13B H 0.6703 1.0626 -0.1151 0.057 Uiso 1 1 calc R . .
C16 C 0.7817(5) 0.8642(5) -0.2647(4) 0.0606(19) Uani 1 1 d . . .
H16A H 0.7284 0.9034 -0.2983 0.091 Uiso 1 1 calc R . .
H16B H 0.7359 0.8328 -0.2166 0.091 Uiso 1 1 calc R . .
H16C H 0.8547 0.8005 -0.2965 0.091 Uiso 1 1 calc R . .
C17 C 0.4176(5) 1.0672(4) -0.1518(4) 0.0507(17) Uani 1 1 d . . .
H17A H 0.4685 0.9999 -0.1903 0.061 Uiso 1 1 calc R . .
H17B H 0.4318 1.0400 -0.0991 0.061 Uiso 1 1 calc R . .
C20 C 0.1381(5) 1.2259(5) -0.0800(4) 0.073(2) Uani 1 1 d . . .
H20A H 0.1514 1.2912 -0.1132 0.110 Uiso 1 1 calc R . .
H20B H 0.1495 1.2297 -0.0274 0.110 Uiso 1 1 calc R . .
H20C H 0.0538 1.2304 -0.0711 0.110 Uiso 1 1 calc R . .
C18 C 0.2241(6) 1.0782(6) -0.2350(4) 0.078(2) Uani 1 1 d . . .
H18A H 0.2899 1.0112 -0.2683 0.117 Uiso 1 1 calc R . .
H18B H 0.2232 1.1500 -0.2645 0.117 Uiso 1 1 calc R . .
H18C H 0.1441 1.0708 -0.2238 0.117 Uiso 1 1 calc R . .
C19 C 0.2105(6) 0.9629(5) -0.0715(5) 0.080(2) Uani 1 1 d . . .
H19A H 0.2331 0.9548 -0.0216 0.120 Uiso 1 1 calc R . .
H19B H 0.2551 0.8894 -0.1030 0.120 Uiso 1 1 calc R . .
H19C H 0.1212 0.9825 -0.0572 0.120 Uiso 1 1 calc R . .
C14 C 0.9283(5) 1.0260(6) -0.3269(4) 0.077(2) Uani 1 1 d . . .
H14A H 0.9768 1.0616 -0.3116 0.115 Uiso 1 1 calc R . .
H14B H 0.8728 1.0837 -0.3535 0.115 Uiso 1 1 calc R . .
H14C H 0.9842 0.9599 -0.3645 0.115 Uiso 1 1 calc R . .
C15 C 0.9443(5) 0.8874(5) -0.1729(4) 0.074(2) Uani 1 1 d . . .
H15A H 0.8991 0.8617 -0.1214 0.111 Uiso 1 1 calc R . .
H15B H 0.9825 0.9373 -0.1615 0.111 Uiso 1 1 calc R . .
H15C H 1.0087 0.8194 -0.2057 0.111 Uiso 1 1 calc R . .
C32 C 0.2967(5) 1.7039(5) -0.3029(4) 0.0390(16) Uani 1 1 d . . .
H32 H 0.2339 1.7239 -0.2515 0.047 Uiso 1 1 calc R . .
C34 C 0.3928(7) 1.7617(6) -0.4376(4) 0.0516(17) Uani 1 1 d . . .
H34 H 0.3956 1.8196 -0.4777 0.062 Uiso 1 1 calc R . .
C31 C 0.3842(5) 1.5873(5) -0.3183(4) 0.0330(15) Uani 1 1 d . . .
C33 C 0.3011(6) 1.7900(5) -0.3617(5) 0.0498(17) Uani 1 1 d . . .
H33 H 0.2420 1.8671 -0.3499 0.060 Uiso 1 1 calc R . .
C36 C 0.4757(5) 1.5618(5) -0.3954(4) 0.0438(16) Uani 1 1 d . . .
H36 H 0.5355 1.4851 -0.4080 0.053 Uiso 1 1 calc R . .
C35 C 0.4796(6) 1.6495(6) -0.4546(4) 0.0574(19) Uani 1 1 d . . .
H35 H 0.5421 1.6310 -0.5061 0.069 Uiso 1 1 calc R . .
C41 C 0.2287(5) 1.5157(4) -0.2159(4) 0.0277(14) Uani 1 1 d . . .
C43 C 0.0463(6) 1.5369(5) -0.2548(4) 0.0454(17) Uani 1 1 d . . .
H43 H 0.0123 1.5348 -0.2960 0.055 Uiso 1 1 calc R . .
C46 C 0.1506(5) 1.5394(4) -0.1345(4) 0.0364(15) Uani 1 1 d . . .
H46 H 0.1840 1.5410 -0.0928 0.044 Uiso 1 1 calc R . .
C45 C 0.0224(5) 1.5609(4) -0.1139(4) 0.0388(16) Uani 1 1 d . . .
H45 H -0.0283 1.5757 -0.0586 0.047 Uiso 1 1 calc R . .
C44 C -0.0297(5) 1.5607(5) -0.1734(5) 0.0417(16) Uani 1 1 d . . .
H44 H -0.1156 1.5764 -0.1592 0.050 Uiso 1 1 calc R . .
C42 C 0.1721(5) 1.5162(4) -0.2752(4) 0.0413(16) Uani 1 1 d . . .
H42 H 0.2217 1.5019 -0.3307 0.050 Uiso 1 1 calc R . .
N4 N 0.5504(4) 1.5141(4) -0.2101(3) 0.0309(12) Uani 1 1 d . . .
N2 N 0.3948(3) 1.4650(4) -0.1044(3) 0.0286(11) Uani 1 1 d . . .
N1 N 0.4164(3) 1.3454(4) -0.0961(3) 0.0316(12) Uani 1 1 d . . .
N3 N 0.6390(4) 1.4078(4) -0.1984(3) 0.0354(12) Uani 1 1 d . . .
C50 C 0.6760(14) -0.1047(11) 0.5028(9) 0.220(8) Uani 1 1 d . . .
H50A H 0.7246 -0.0645 0.5129 0.264 Uiso 1 1 calc R . .
H50B H 0.6028 -0.0947 0.5505 0.264 Uiso 1 1 calc R . .
H50C H 0.6500 -0.0719 0.4551 0.264 Uiso 1 1 calc R . .
C51 C 0.7556(18) -0.2355(19) 0.4868(11) 0.242(9) Uani 1 1 d . . .
H51A H 0.7409 -0.2812 0.5368 0.291 Uiso 1 1 calc R . .
H51B H 0.7415 -0.2681 0.4431 0.291 Uiso 1 1 calc R . .
C52 C 0.861(2) -0.231(2) 0.4650(18) 0.39(2) Uani 1 1 d . . .
H52A H 0.8477 -0.1482 0.4715 0.471 Uiso 1 1 calc R . .
H52B H 0.8958 -0.2485 0.4056 0.471 Uiso 1 1 calc R . .
C53 C 0.952(2) -0.293(3) 0.4959(13) 0.284(14) Uani 1 1 d . B .
H53A H 0.9465 -0.3705 0.4991 0.341 Uiso 1 1 calc R . .
H53B H 0.9144 -0.2628 0.5530 0.341 Uiso 1 1 calc R . .
C54 C 1.0754(19) -0.324(2) 0.4863(18) 0.30(2) Uani 1 1 d . . .
H54A H 1.1070 -0.3009 0.4294 0.363 Uiso 1 1 calc R A 1
H54B H 1.0731 -0.2634 0.5203 0.363 Uiso 1 1 calc R A 1
C55 C 1.162(3) -0.403(6) 0.493(3) 0.24(3) Uani 0.64(6) 1 d P B 1
H55A H 1.1917 -0.3843 0.5332 0.291 Uiso 0.64(6) 1 calc PR B 1
H55B H 1.2277 -0.4211 0.4400 0.291 Uiso 0.64(6) 1 calc PR B 1
H55C H 1.1389 -0.4713 0.5103 0.291 Uiso 0.64(6) 1 calc PR B 1
C55A C 1.154(4) -0.317(4) 0.5194(19) 0.085(15) Uani 0.36(6) 1 d P B 2
H55D H 1.1120 -0.2969 0.5775 0.102 Uiso 0.36(6) 1 calc PR B 2
H55E H 1.1855 -0.2569 0.4924 0.102 Uiso 0.36(6) 1 calc PR B 2
H55F H 1.2228 -0.3922 0.5129 0.102 Uiso 0.36(6) 1 calc PR B 2

loop_
_atom_site_aniso_label
_atom_site_aniso_U_11
_atom_site_aniso_U_22
_atom_site_aniso_U_33
_atom_site_aniso_U_23
_atom_site_aniso_U_13
_atom_site_aniso_U_12
Sc1 0.0456(8) 0.0324(7) 0.0374(9) 0.0007(6) -0.0161(6) -0.0058(5)
Si1 0.0592(12) 0.0366(10) 0.0557(14) 0.0024(9) -0.0159(9) -0.0169(8)
Si2 0.0429(11) 0.0404(11) 0.0602(15) 0.0039(9) -0.0170(9) -0.0120(8)
C5 0.033(3) 0.046(4) 0.021(5) -0.005(4) -0.009(3) -0.015(3)
C1 0.025(3) 0.030(4) 0.030(4) 0.000(3) -0.008(3) -0.011(3)
C3 0.034(3) 0.037(4) 0.032(5) 0.013(4) -0.010(3) -0.018(3)
C7 0.060(4) 0.046(4) 0.035(4) -0.006(3) -0.013(3) -0.019(3)
C9 0.033(4) 0.057(5) 0.041(5) 0.001(3) -0.011(3) -0.029(3)
C6 0.078(5) 0.048(4) 0.032(4) 0.011(3) -0.016(3) -0.027(3)
C2 0.033(4) 0.022(3) 0.033(5) 0.005(3) -0.011(3) -0.008(3)
C11 0.037(4) 0.065(4) 0.079(6) -0.009(4) -0.021(3) -0.014(4)
C4 0.045(4) 0.047(4) 0.018(4) 0.001(4) -0.006(3) -0.020(3)
C10 0.035(4) 0.046(4) 0.033(4) 0.006(3) -0.013(3) -0.025(4)
C12 0.060(4) 0.045(4) 0.061(5) 0.016(3) -0.032(3) -0.033(3)
C8 0.024(4) 0.048(5) 0.040(4) -0.004(3) -0.010(3) -0.014(3)
C25 0.032(4) 0.050(4) 0.030(4) 0.000(3) -0.008(3) -0.014(3)
C21 0.036(4) 0.038(4) 0.018(4) -0.001(3) -0.009(3) -0.016(3)
C22 0.038(4) 0.037(4) 0.029(4) -0.001(3) -0.011(3) -0.010(3)
C24 0.050(4) 0.041(4) 0.032(4) -0.014(3) -0.007(3) -0.004(3)
C23 0.055(4) 0.041(4) 0.041(5) -0.003(3) -0.020(3) -0.018(4)
C13 0.050(4) 0.043(4) 0.049(5) 0.003(3) -0.020(3) -0.013(3)
C16 0.054(4) 0.047(4) 0.069(5) -0.007(4) -0.006(3) -0.016(3)
C17 0.066(4) 0.033(3) 0.042(5) 0.006(3) -0.020(3) -0.005(3)
C20 0.075(5) 0.054(4) 0.078(6) -0.003(4) -0.020(4) -0.013(3)
C18 0.098(5) 0.089(5) 0.069(6) 0.008(4) -0.038(4) -0.051(4)
C19 0.080(5) 0.055(4) 0.092(6) 0.014(4) -0.009(4) -0.028(4)
C14 0.060(5) 0.088(5) 0.076(6) 0.011(4) -0.014(4) -0.029(4)
C15 0.063(5) 0.061(4) 0.086(6) 0.018(4) -0.034(4) -0.007(3)
C32 0.037(4) 0.038(4) 0.039(5) 0.004(4) -0.010(3) -0.012(3)
C34 0.088(5) 0.052(5) 0.038(6) 0.024(4) -0.037(4) -0.043(4)
C31 0.031(4) 0.044(4) 0.034(5) 0.004(3) -0.015(3) -0.021(3)
C33 0.073(5) 0.043(4) 0.045(5) 0.013(4) -0.034(4) -0.023(3)
C36 0.056(4) 0.047(4) 0.036(5) 0.005(4) -0.013(4) -0.029(3)
C35 0.077(5) 0.058(5) 0.036(5) 0.003(4) -0.005(4) -0.036(4)
C41 0.035(4) 0.024(3) 0.032(5) 0.003(3) -0.021(4) -0.011(3)
C43 0.047(5) 0.056(4) 0.044(6) 0.004(3) -0.024(4) -0.024(3)
C46 0.035(4) 0.035(4) 0.038(5) 0.000(3) -0.014(3) -0.010(3)
C45 0.028(4) 0.039(4) 0.041(5) 0.002(3) -0.005(3) -0.010(3)
C44 0.025(4) 0.047(4) 0.060(6) 0.003(3) -0.019(4) -0.016(3)
C42 0.034(4) 0.050(4) 0.039(5) -0.006(3) -0.005(4) -0.019(3)
N4 0.024(3) 0.039(3) 0.034(3) 0.002(2) -0.011(2) -0.015(3)
N2 0.030(3) 0.033(3) 0.026(4) 0.009(3) -0.012(2) -0.015(2)
N1 0.035(3) 0.029(3) 0.030(4) 0.009(3) -0.010(2) -0.013(2)
N3 0.032(3) 0.033(3) 0.040(4) -0.002(2) -0.014(2) -0.008(3)
C50 0.31(2) 0.127(10) 0.194(16) -0.012(11) -0.077(13) -0.047(11)
C51 0.217(19) 0.34(3) 0.214(19) 0.029(17) -0.028(14) -0.187(19)
C52 0.20(3) 0.48(4) 0.34(4) 0.20(3) 0.02(2) -0.10(3)
C53 0.17(2) 0.55(5) 0.181(19) 0.02(2) -0.067(16) -0.17(3)
C54 0.16(2) 0.28(2) 0.33(4) 0.06(2) -0.02(3) 0.00(2)
C55 0.11(2) 0.36(7) 0.22(3) 0.10(4) 0.00(2) -0.11(3)
C55A 0.07(2) 0.15(3) 0.061(19) 0.037(19) -0.048(15) -0.06(2)

loop_
_atom_type_symbol
_atom_type_description
_atom_type_scat_dispersion_real
_atom_type_scat_dispersion_imag
_atom_type_scat_source
C C 0.0033 0.0016 'International Tables Vol C Tables 4.2.6.8 and 6.1.1.4'
H H 0.0000 0.0000 'International Tables Vol C Tables 4.2.6.8 and 6.1.1.4'
N N 0.0061 0.0033 'International Tables Vol C Tables 4.2.6.8 and 6.1.1.4'
Si Si 0.0817 0.0704 'International Tables Vol C Tables 4.2.6.8 and 6.1.1.4'
Sc Sc 0.2519 0.3716 'International Tables Vol C Tables 4.2.6.8 and 6.1.1.4'

loop_
_geom_angle_atom_site_label_1
_geom_angle_atom_site_label_2
_geom_angle_atom_site_label_3
_geom_angle
C13 Sc1 C17 99.7(2)
C13 Sc1 N1 103.06(18)
C17 Sc1 N1 106.42(18)
C13 Sc1 C22 151.3(2)
C17 Sc1 C22 91.1(2)
N1 Sc1 C22 99.11(17)
C13 Sc1 C23 121.3(2)
C17 Sc1 C23 85.1(2)
N1 Sc1 C23 131.80(19)
C22 Sc1 C23 32.91(16)
C13 Sc1 C21 134.09(19)
C17 Sc1 C21 123.2(2)
N1 Sc1 C21 81.42(17)
C22 Sc1 C21 33.28(15)
C23 Sc1 C21 54.97(17)
C13 Sc1 C25 103.4(2)
C17 Sc1 C25 139.1(2)
N1 Sc1 C25 100.60(19)
C22 Sc1 C25 54.25(17)
C23 Sc1 C25 54.15(18)
C21 Sc1 C25 32.86(15)
C13 Sc1 C24 96.9(2)
C17 Sc1 C24 112.0(2)
N1 Sc1 C24 132.66(19)
C22 Sc1 C24 54.54(17)
C23 Sc1 C24 32.98(16)
C21 Sc1 C24 54.73(17)
C25 Sc1 C24 32.45(15)
C17 Si1 C18 111.8(3)
C17 Si1 C20 111.8(3)
C18 Si1 C20 107.8(3)
C17 Si1 C19 113.1(3)
C18 Si1 C19 105.5(3)
C20 Si1 C19 106.4(3)
C13 Si2 C15 113.7(3)
C13 Si2 C16 109.8(2)
C15 Si2 C16 106.6(3)
C13 Si2 C14 112.5(3)
C15 Si2 C14 105.9(3)
C16 Si2 C14 107.9(3)
C4 C5 N2 107.3(5)
C4 C5 C7 130.3(6)
N2 C5 C7 122.3(6)
C21 C1 C41 109.6(4)
C21 C1 C31 112.6(4)
C41 C1 C31 105.3(4)
C21 C1 C2 114.0(4)
C41 C1 C2 110.9(4)
C31 C1 C2 104.0(4)
N1 C3 C4 111.7(5)
N1 C3 C6 122.7(5)
C4 C3 C6 125.6(6)
C10 C9 C8 107.4(4)
N2 C2 N4 107.5(4)
N2 C2 C1 115.7(4)
N4 C2 C1 115.4(4)
C5 C4 C3 105.8(5)
C9 C10 N4 105.6(5)
C9 C10 C12 129.1(5)
N4 C10 C12 125.3(5)
N3 C8 C9 110.7(4)
N3 C8 C11 120.0(5)
C9 C8 C11 129.3(5)
C24 C25 C21 109.6(4)
C24 C25 Sc1 73.8(3)
C21 C25 Sc1 73.3(3)
C25 C21 C22 106.3(4)
C25 C21 C1 128.5(5)
C22 C21 C1 125.0(4)
C25 C21 Sc1 73.9(3)
C22 C21 Sc1 72.7(3)
C1 C21 Sc1 121.9(3)
C23 C22 C21 108.6(5)
C23 C22 Sc1 73.7(3)
C21 C22 Sc1 74.0(3)
C25 C24 C23 107.5(5)
C25 C24 Sc1 73.7(3)
C23 C24 Sc1 72.7(3)
C22 C23 C24 108.1(5)
C22 C23 Sc1 73.4(3)
C24 C23 Sc1 74.3(3)
Si2 C13 Sc1 129.5(3)
Si1 C17 Sc1 131.0(3)
C33 C32 C31 121.6(5)
C35 C34 C33 120.1(6)
C36 C31 C32 117.1(5)
C36 C31 C1 123.6(5)
C32 C31 C1 119.3(5)
C34 C33 C32 119.8(6)
C31 C36 C35 120.9(5)
C34 C35 C36 120.4(6)
C46 C41 C42 116.5(5)
C46 C41 C1 127.8(5)
C42 C41 C1 115.6(5)
C42 C43 C44 119.9(5)
C41 C46 C45 120.8(5)
C44 C45 C46 121.1(5)
C45 C44 C43 119.1(5)
C43 C42 C41 122.5(5)
C10 N4 N3 112.1(4)
C10 N4 C2 129.6(5)
N3 N4 C2 118.2(4)
C5 N2 N1 110.4(4)
C5 N2 C2 123.9(5)
N1 N2 C2 125.5(5)
C3 N1 N2 104.7(4)
C3 N1 Sc1 124.1(4)
N2 N1 Sc1 129.9(4)
C8 N3 N4 104.3(4)
C52 C51 C50 99.5(19)
C51 C52 C53 126(3)
C52 C53 C54 145(3)
C55 C54 C55A 56(3)
C55 C54 C53 141(4)
C55A C54 C53 144(4)

loop_
_geom_bond_atom_site_label_1
_geom_bond_atom_site_label_2
_geom_bond_distance
Sc1 C13 2.213(5)
Sc1 C17 2.232(5)
Sc1 N1 2.279(4)
Sc1 C22 2.466(6)
Sc1 C23 2.471(6)
Sc1 C21 2.482(5)
Sc1 C25 2.490(6)
Sc1 C24 2.491(6)
Si1 C17 1.843(5)
Si1 C18 1.863(7)
Si1 C20 1.861(6)
Si1 C19 1.864(6)
Si2 C13 1.831(5)
Si2 C15 1.866(6)
Si2 C16 1.866(5)
Si2 C14 1.875(6)
C5 C4 1.353(7)
C5 N2 1.369(6)
C5 C7 1.494(7)
C1 C21 1.523(7)
C1 C41 1.554(6)
C1 C31 1.555(7)
C1 C2 1.578(7)
C3 N1 1.326(6)
C3 C4 1.397(7)
C3 C6 1.501(7)
C9 C10 1.348(7)
C9 C8 1.400(7)
C2 N2 1.449(6)
C2 N4 1.467(6)
C11 C8 1.492(7)
C10 N4 1.366(6)
C10 C12 1.493(7)
C8 N3 1.330(6)
C25 C24 1.392(7)
C25 C21 1.406(6)
C21 C22 1.417(6)
C22 C23 1.398(7)
C24 C23 1.409(7)
C32 C33 1.375(7)
C32 C31 1.396(7)
C34 C35 1.354(8)
C34 C33 1.369(8)
C31 C36 1.381(7)
C36 C35 1.392(8)
C41 C46 1.381(7)
C41 C42 1.394(8)
C43 C42 1.368(7)
C43 C44 1.375(7)
C46 C45 1.394(6)
C45 C44 1.360(8)
N4 N3 1.374(5)
N2 N1 1.379(5)
C50 C51 1.51(2)
C51 C52 1.23(2)
C52 C53 1.31(3)
C53 C54 1.35(2)
C54 C55 1.15(4)
C54 C55A 1.28(4)
